data_4342919
loop_
_publ_author_name
'Song, Seung Yoon'
'Ok, Kang Min'

_publ_section_title
;
 Modulation of Framework and Centricity: Cation Size Effect in New
 Quaternary Selenites, ASc(SeO3)2 (A = Na, K, Rb, and Cs).
;
_journal_issue 10
_journal_name_full 'Inorganic chemistry'
_journal_page_first 5032
_journal_page_last 5038
_journal_paper_doi 10.1021/acs.inorgchem.5b00653
_journal_volume 54
_journal_year 2015
_chemical_formula_sum 'Na O6 Sc Se2'
_chemical_formula_weight 321.87
_space_group_IT_number 62
_symmetry_cell_setting orthorhombic
_symmetry_Int_Tables_number 62
_symmetry_space_group_name_Hall '-P 2ac 2n'
_symmetry_space_group_name_H-M 'P n m a'
_atom_sites_solution_primary direct
_atom_sites_solution_secondary difmap
_cell_angle_alpha 90
_cell_angle_beta 90
_cell_angle_gamma 90
_cell_formula_units_Z 4
_cell_length_a 12.8073(4)
_cell_length_b 5.4649(2)
_cell_length_c 8.1408(3)
_cell_measurement_temperature 298.0(2)
_cell_volume 569.78(3)
_computing_structure_refinement 'SHELXL-97 (Sheldrick, 1997)'
_diffrn_ambient_temperature 298.0(2)
_diffrn_measured_fraction_theta_full 1
_diffrn_measured_fraction_theta_max 1
_diffrn_measurement_device_type 'Bruker SMART BREEZE'
_diffrn_measurement_method CCD
_diffrn_radiation_probe x-ray
_diffrn_radiation_type MoK\a
_diffrn_radiation_wavelength 0.71073
_diffrn_reflns_av_R_equivalents 0.0814
_diffrn_reflns_laue_measured_fraction_full 1
_diffrn_reflns_laue_measured_fraction_max 1
_diffrn_reflns_limit_h_max 17
_diffrn_reflns_limit_h_min -16
_diffrn_reflns_limit_k_max 7
_diffrn_reflns_limit_k_min -7
_diffrn_reflns_limit_l_max 10
_diffrn_reflns_limit_l_min -10
_diffrn_reflns_number 8330
_diffrn_reflns_point_group_measured_fraction_full 1
_diffrn_reflns_point_group_measured_fraction_max 1
_diffrn_reflns_theta_full 25.242
_diffrn_reflns_theta_max 28.324
_diffrn_reflns_theta_min 2.965
_exptl_absorpt_coefficient_mu 14.104
_exptl_absorpt_correction_T_max 0.87
_exptl_absorpt_correction_T_min 0.82
_exptl_absorpt_correction_type empirical
_exptl_absorpt_process_details
; 
 SADABS(Blessing, 1995) 
;
_exptl_crystal_colour Colorless
_exptl_crystal_density_diffrn 3.752
_exptl_crystal_density_method 'not measured'
_exptl_crystal_description Rod
_exptl_crystal_F_000 592
_exptl_crystal_size_max 0.101
_exptl_crystal_size_mid 0.010
_exptl_crystal_size_min 0.010
_refine_diff_density_max 0.857
_refine_diff_density_min -0.727
_refine_diff_density_rms 0.148
_refine_ls_extinction_coef 0.0017(2)
_refine_ls_extinction_expression Fc^*^=kFc[1+0.001xFc^2^\l^3^/sin(2\q)]^-1/4^
_refine_ls_extinction_method SHELXL
_refine_ls_goodness_of_fit_ref 0.901
_refine_ls_matrix_type full
_refine_ls_number_constraints 0
_refine_ls_number_parameters 56
_refine_ls_number_reflns 785
_refine_ls_number_restraints 0
_refine_ls_restrained_S_all 0.901
_refine_ls_R_factor_all 0.0414
_refine_ls_R_factor_gt 0.0259
_refine_ls_shift/su_max 0
_refine_ls_shift/su_mean 0
_refine_ls_structure_factor_coef Fsqd
_refine_ls_weighting_details 'w=1/[\s^2^(Fo^2^)+(0.0095P)^2^] where P=(Fo^2^+2Fc^2^)/3'
_refine_ls_weighting_scheme calc
_refine_ls_wR_factor_gt 0.0382
_refine_ls_wR_factor_ref 0.04
_reflns_number_gt 598
_reflns_number_total 785
_reflns_threshold_expression 'I > 2\s(I)'
_cod_data_source_file ic5b00653_si_002.cif
_cod_data_source_block NaSc(SeO3)2
_cod_depositor_comments
;
The following automatic conversions were performed:

'_exptl_absorpt_correction_type' value 'EMPIRICAL' changed to
'empirical' according to
/usr/data/users/saulius/crontab/automatic-downloads/rss-feeds/ACS/lib/dictionaries/cif_core.dic
dictionary named 'cif_core.dic' version 2.4.2 from 2011-04-26.

Automatic conversion script
Id: cif_fix_values 3271 2015-04-21 07:52:19Z andrius 

 Adding full bibliography for 4342919--4342921.cif.
;
_cod_database_code 4342919

loop_
_symmetry_equiv_pos_as_xyz
'x, y, z'
'-x+1/2, -y, z+1/2'
'-x, y+1/2, -z'
'x+1/2, -y+1/2, -z+1/2'
'-x, -y, -z'
'x-1/2, y, -z-1/2'
'x, -y-1/2, z'
'-x-1/2, y-1/2, z-1/2'

loop_
_atom_site_label
_atom_site_type_symbol
_atom_site_fract_x
_atom_site_fract_y
_atom_site_fract_z
_atom_site_U_iso_or_equiv
_atom_site_adp_type
_atom_site_occupancy
_atom_site_calc_flag
Se1 Se 0.29239(4) -0.25 0.49480(7) 0.01723(15) Uani 1 d
Se2 Se 0.06884(4) -0.25 0.78183(6) 0.01540(15) Uani 1 d
Sc1 Sc 0.40014(7) 0.25 0.69992(12) 0.0132(2) Uani 1 d
Na1 Na 0.11386(18) 0.25 0.5119(3) 0.0337(6) Uani 1 d
O1 O 0.28977(19) -0.0089(5) 0.6233(3) 0.0336(8) Uani 1 d
O2 O 0.1662(3) -0.25 0.4359(4) 0.0280(10) Uani 1 d
O3 O 0.00289(18) -0.0123(4) 0.6993(3) 0.0210(6) Uani 1 d
O4 O 0.0249(3) -0.25 0.9762(4) 0.0196(8) Uani 1 d

loop_
_atom_site_aniso_label
_atom_site_aniso_U_11
_atom_site_aniso_U_22
_atom_site_aniso_U_33
_atom_site_aniso_U_23
_atom_site_aniso_U_13
_atom_site_aniso_U_12
Se1 0.0138(3) 0.0186(3) 0.0193(3) 0 -0.0011(2) 0
Se2 0.0149(3) 0.0136(3) 0.0177(3) 0 -0.0012(2) 0
Sc1 0.0149(5) 0.0114(5) 0.0134(5) 0 0.0006(4) 0
Na1 0.0393(14) 0.0361(13) 0.0258(13) 0 0.0019(11) 0
O1 0.0242(16) 0.0288(17) 0.0477(19) -0.0192(14) 0.0048(15) -0.0098(13)
O2 0.0100(18) 0.055(3) 0.019(2) 0 -0.0067(17) 0
O3 0.0272(14) 0.0194(14) 0.0165(13) 0.0006(12) 0.0008(12) 0.0107(12)
O4 0.027(2) 0.0210(19) 0.0111(19) 0 -0.0025(16) 0

loop_
_atom_type_symbol
_atom_type_description
_atom_type_scat_dispersion_real
_atom_type_scat_dispersion_imag
_atom_type_scat_source
O O 0.0106 0.006 'International Tables Vol C Tables 4.2.6.8 and 6.1.1.4'
Na Na 0.0362 0.0249 'International Tables Vol C Tables 4.2.6.8 and 6.1.1.4'
Sc Sc 0.2519 0.3716 'International Tables Vol C Tables 4.2.6.8 and 6.1.1.4'
Se Se -0.0929 2.2259 'International Tables Vol C Tables 4.2.6.8 and 6.1.1.4'

loop_
_geom_angle_atom_site_label_1
_geom_angle_atom_site_label_2
_geom_angle_atom_site_label_3
_geom_angle
_geom_angle_site_symmetry_1
_geom_angle_site_symmetry_3
O1 Se1 O1 103.1(2) 7 .
O1 Se1 O2 99.08(12) 7 .
O1 Se1 O2 99.08(12) . .
O4 Se2 O3 101.98(11) . 7
O4 Se2 O3 101.98(11) . .
O3 Se2 O3 100.55(16) 7 .
O4 Se2 Na1 116.05(12) . 5_556
O3 Se2 Na1 50.64(8) 7 5_556
O3 Se2 Na1 50.64(8) . 5_556
O4 Sc1 O1 92.94(11) 2_554 .
O4 Sc1 O1 92.94(11) 2_554 7_565
O1 Sc1 O1 84.96(16) . 7_565
O4 Sc1 O2 176.08(14) 2_554 2
O1 Sc1 O2 89.96(11) . 2
O1 Sc1 O2 89.96(11) 7_565 2
O4 Sc1 O3 93.05(10) 2_554 4_556
O1 Sc1 O3 174.01(11) . 4_556
O1 Sc1 O3 94.46(10) 7_565 4_556
O2 Sc1 O3 84.07(10) 2 4_556
O4 Sc1 O3 93.05(10) 2_554 6_657
O1 Sc1 O3 94.46(10) . 6_657
O1 Sc1 O3 174.00(11) 7_565 6_657
O2 Sc1 O3 84.07(10) 2 6_657
O3 Sc1 O3 85.49(13) 4_556 6_657
O4 Sc1 Na1 102.81(10) 2_554 6_657
O1 Sc1 Na1 134.91(8) . 6_657
O1 Sc1 Na1 134.91(8) 7_565 6_657
O2 Sc1 Na1 73.27(10) 2 6_657
O3 Sc1 Na1 43.44(7) 4_556 6_657
O3 Sc1 Na1 43.44(7) 6_657 6_657
O4 Sc1 Na1 128.61(5) 2_554 2_565
O1 Sc1 Na1 131.62(8) . 2_565
O1 Sc1 Na1 71.09(9) 7_565 2_565
O2 Sc1 Na1 50.11(4) 2 2_565
O3 Sc1 Na1 43.04(7) 4_556 2_565
O3 Sc1 Na1 105.20(8) 6_657 2_565
Na1 Sc1 Na1 66.04(5) 6_657 2_565
O4 Sc1 Na1 128.61(5) 2_554 2
O1 Sc1 Na1 71.09(9) . 2
O1 Sc1 Na1 131.62(8) 7_565 2
O2 Sc1 Na1 50.11(4) 2 2
O3 Sc1 Na1 105.20(8) 4_556 2
O3 Sc1 Na1 43.04(7) 6_657 2
Na1 Sc1 Na1 66.04(5) 6_657 2
Na1 Sc1 Na1 94.04(6) 2_565 2
O3 Na1 O3 69.02(12) . 7_565
O3 Na1 O3 78.13(9) . 5_556
O3 Na1 O3 110.83(9) 7_565 5_556
O3 Na1 O3 110.83(9) . 3_556
O3 Na1 O3 78.13(9) 7_565 3_556
O3 Na1 O3 59.38(11) 5_556 3_556
O3 Na1 O1 122.74(11) . 7_565
O3 Na1 O1 88.31(9) 7_565 7_565
O3 Na1 O1 156.61(12) 5_556 7_565
O3 Na1 O1 114.78(8) 3_556 7_565
O3 Na1 O1 88.31(9) . .
O3 Na1 O1 122.74(11) 7_565 .
O3 Na1 O1 114.78(8) 5_556 .
O3 Na1 O1 156.61(12) 3_556 .
O1 Na1 O1 60.45(11) 7_565 .
O3 Na1 O2 142.90(11) . 1_565
O3 Na1 O2 73.91(8) 7_565 1_565
O3 Na1 O2 117.50(11) 5_556 1_565
O3 Na1 O2 61.45(9) 3_556 1_565
O1 Na1 O2 53.51(9) 7_565 1_565
O1 Na1 O2 111.11(11) . 1_565
O3 Na1 O2 73.91(8) . .
O3 Na1 O2 142.90(11) 7_565 .
O3 Na1 O2 61.45(9) 5_556 .
O3 Na1 O2 117.50(11) 3_556 .
O1 Na1 O2 111.11(11) 7_565 .
O1 Na1 O2 53.51(9) . .
O2 Na1 O2 143.07(16) 1_565 .
O3 Na1 Se2 92.18(8) . 5_556
O3 Na1 Se2 92.18(8) 7_565 5_556
O3 Na1 Se2 29.86(6) 5_556 5_556
O3 Na1 Se2 29.86(6) 3_556 5_556
O1 Na1 Se2 142.30(7) 7_565 5_556
O1 Na1 Se2 142.30(7) . 5_556
O2 Na1 Se2 90.53(8) 1_565 5_556
O2 Na1 Se2 90.53(9) . 5_556
O3 Na1 Sc1 35.03(6) . 6_557
O3 Na1 Sc1 35.03(6) 7_565 6_557
O3 Na1 Sc1 89.64(8) 5_556 6_557
O3 Na1 Sc1 89.64(8) 3_556 6_557
O1 Na1 Sc1 113.49(9) 7_565 6_557
O1 Na1 Sc1 113.49(9) . 6_557
O2 Na1 Sc1 108.45(8) 1_565 6_557
O2 Na1 Sc1 108.45(8) . 6_557
Se2 Na1 Sc1 86.22(5) 5_556 6_557
O3 Na1 Sc1 88.20(6) . 2_554
O3 Na1 Sc1 142.89(9) 7_565 2_554
O3 Na1 Sc1 33.33(5) 5_556 2_554
O3 Na1 Sc1 83.65(7) 3_556 2_554
O1 Na1 Sc1 128.77(9) 7_565 2_554
O1 Na1 Sc1 83.66(6) . 2_554
O2 Na1 Sc1 123.99(10) 1_565 2_554
O2 Na1 Sc1 34.02(7) . 2_554
Se2 Na1 Sc1 58.69(3) 5_556 2_554
Sc1 Na1 Sc1 113.96(5) 6_557 2_554
O3 Na1 Sc1 142.89(9) . 2_564
O3 Na1 Sc1 88.20(6) 7_565 2_564
O3 Na1 Sc1 83.65(7) 5_556 2_564
O3 Na1 Sc1 33.33(5) 3_556 2_564
O1 Na1 Sc1 83.66(6) 7_565 2_564
O1 Na1 Sc1 128.77(9) . 2_564
O2 Na1 Sc1 34.02(7) 1_565 2_564
O2 Na1 Sc1 123.99(10) . 2_564
Se2 Na1 Sc1 58.69(3) 5_556 2_564
Sc1 Na1 Sc1 113.96(5) 6_557 2_564
Sc1 Na1 Sc1 94.04(6) 2_554 2_564
Se1 O1 Sc1 134.46(14) . .
Se1 O1 Na1 102.09(12) . .
Sc1 O1 Na1 107.27(11) . .
Se1 O2 Sc1 130.4(2) . 2_554
Se1 O2 Na1 99.33(9) . .
Sc1 O2 Na1 95.87(9) 2_554 .
Se1 O2 Na1 99.33(9) . 1_545
Sc1 O2 Na1 95.87(9) 2_554 1_545
Na1 O2 Na1 143.07(16) . 1_545
Se2 O3 Sc1 132.76(13) . 6_557
Se2 O3 Na1 113.25(12) . .
Sc1 O3 Na1 101.53(10) 6_557 .
Se2 O3 Na1 99.49(11) . 5_556
Sc1 O3 Na1 103.63(10) 6_557 5_556
Na1 O3 Na1 101.87(9) . 5_556
Se2 O4 Sc1 132.64(19) . 2

loop_
_geom_bond_atom_site_label_1
_geom_bond_atom_site_label_2
_geom_bond_distance
_geom_bond_site_symmetry_2
Se1 O1 1.683(3) 7
Se1 O1 1.683(3) .
Se1 O2 1.685(3) .
Se2 O4 1.679(3) .
Se2 O3 1.689(2) 7
Se2 O3 1.689(2) .
Se2 Na1 3.346(2) 5_556
Sc1 O4 2.059(3) 2_554
Sc1 O1 2.095(3) .
Sc1 O1 2.095(3) 7_565
Sc1 O2 2.101(4) 2
Sc1 O3 2.112(2) 4_556
Sc1 O3 2.112(2) 6_657
Sc1 Na1 3.605(3) 6_657
Sc1 Na1 3.7348(17) 2_565
Sc1 Na1 3.7348(17) 2
Na1 O3 2.530(3) .
Na1 O3 2.530(3) 7_565
Na1 O3 2.623(3) 5_556
Na1 O3 2.623(3) 3_556
Na1 O1 2.811(3) 7_565
Na1 O1 2.811(3) .
Na1 O2 2.8808(13) 1_565
Na1 O2 2.8808(13) .
Na1 Se2 3.346(2) 5_556
Na1 Sc1 3.605(3) 6_557
Na1 Sc1 3.7348(17) 2_554
Na1 Sc1 3.7348(17) 2_564
O2 Sc1 2.101(4) 2_554
O2 Na1 2.8808(13) 1_545
O3 Sc1 2.112(2) 6_557
O3 Na1 2.623(3) 5_556
O4 Sc1 2.059(3) 2
